data_7155211
loop_
_publ_author_name
'Stark, Daniel G.'
'Williamson, Patrick'
'Gayner, Emma R.'
'Musolino, Stefania F.'
'Kerr, Ryan W. F.'
'Taylor, James E.'
'Slawin, Alexandra M. Z.'
'O'Riordan, Timothy J C'
'Macgregor, Stuart A.'
'Smith, Andrew D.'

_publ_section_title
;
 Isothiourea-catalysed enantioselective pyrrolizine synthesis: synthetic
 and computational studies.
;
_journal_issue 38
_journal_name_full 'Organic &amp; biomolecular chemistry'
_journal_page_first 8957
_journal_page_last 8965
_journal_paper_doi 10.1039/c6ob01557c
_journal_volume 14
_journal_year 2016
_chemical_absolute_configuration ad
_chemical_formula_moiety 'C17 H16 Br N O3'
_chemical_formula_sum 'C17 H16 Br N O3'
_chemical_formula_weight 362.22
_space_group_crystal_system orthorhombic
_space_group_IT_number 19
_space_group_name_Hall 'P 2ac 2ab'
_space_group_name_H-M_alt 'P 21 21 21'
_symmetry_space_group_name_Hall 'P 2ac 2ab'
_symmetry_space_group_name_H-M 'P 21 21 21'
_atom_sites_solution_hydrogens geom
_atom_sites_solution_primary direct
_atom_sites_solution_secondary difmap
_audit_creation_date 2015-10-29
_audit_creation_method 'by CrystalStructure 4.1'
_audit_update_record
;
2016-06-06 deposited with the CCDC.
2016-07-21 downloaded from the CCDC.
;
_cell_angle_alpha 90.0000
_cell_angle_beta 90.0000
_cell_angle_gamma 90.0000
_cell_formula_units_Z 4
_cell_length_a 7.5275(14)
_cell_length_b 13.374(3)
_cell_length_c 15.278(3)
_cell_measurement_reflns_used 4260
_cell_measurement_temperature 93
_cell_measurement_theta_max 27.50
_cell_measurement_theta_min 2.00
_cell_volume 1538.1(5)
_computing_cell_refinement 'CrystalClear-SM Expert 2.1 b45'
_computing_data_collection 'CrystalClear-SM Expert 2.1 b45 (Rigaku, 2015)'
_computing_data_reduction 'CrystalClear-SM Expert 2.1 b45'
_computing_molecular_graphics 'CrystalStructure 4.1'
_computing_publication_material 'CrystalStructure 4.1 (Rigaku, 2014)'
_computing_structure_refinement 'SHELXL2013 (Sheldrick, 2008)'
_computing_structure_solution 'SIR2011 (Burla, et al., 2012)'
_diffrn_ambient_temperature 93
_diffrn_detector_area_resol_mean 5.814
_diffrn_measured_fraction_theta_full 0.998
_diffrn_measured_fraction_theta_max 0.997
_diffrn_measurement_device_type 'Rigaku XtaLAB P200'
_diffrn_measurement_method \w
_diffrn_radiation_type 'Mo K\a'
_diffrn_radiation_wavelength 0.71075
_diffrn_reflns_av_R_equivalents 0.0459
_diffrn_reflns_Laue_measured_fraction_full 0.998
_diffrn_reflns_Laue_measured_fraction_max 0.997
_diffrn_reflns_limit_h_max 8
_diffrn_reflns_limit_h_min -9
_diffrn_reflns_limit_k_max 16
_diffrn_reflns_limit_k_min -12
_diffrn_reflns_limit_l_max 18
_diffrn_reflns_limit_l_min -17
_diffrn_reflns_number 7486
_diffrn_reflns_point_group_measured_fraction_full 0.971
_diffrn_reflns_point_group_measured_fraction_max 0.969
_diffrn_reflns_theta_full 25.242
_diffrn_reflns_theta_max 25.394
_diffrn_reflns_theta_min 2.024
_diffrn_standards_number 0
_exptl_absorpt_coefficient_mu 2.692
_exptl_absorpt_correction_T_max 0.922
_exptl_absorpt_correction_T_min 0.684
_exptl_absorpt_correction_type multi-scan
_exptl_absorpt_process_details 'REQAB (Rigaku, 1998)'
_exptl_crystal_colour colorless
_exptl_crystal_density_diffrn 1.564
_exptl_crystal_density_method 'not measured'
_exptl_crystal_description prism
_exptl_crystal_F_000 736.00
_exptl_crystal_size_max 0.100
_exptl_crystal_size_mid 0.100
_exptl_crystal_size_min 0.030
_refine_diff_density_max 0.55
_refine_diff_density_min -0.47
_refine_ls_abs_structure_details
;
 Flack x determined using 770 quotients [(I+)-(I-)]/[(I+)+(I-)]
 (Parsons, Flack and Wagner, Acta Cryst. B69 (2013) 249-259).
;
_refine_ls_abs_structure_Flack 0.003(11)
_refine_ls_extinction_method none
_refine_ls_goodness_of_fit_ref 0.918
_refine_ls_hydrogen_treatment constr
_refine_ls_number_parameters 200
_refine_ls_number_reflns 2746
_refine_ls_number_restraints 0
_refine_ls_R_factor_all 0.0449
_refine_ls_R_factor_gt 0.0373
_refine_ls_shift/su_max 0.001
_refine_ls_structure_factor_coef Fsqd
_refine_ls_weighting_details 'w = 1/[\s^2^(Fo^2^)+(0.0314P)^2^] where P=(Fo^2^+2Fc^2^)/3'
_refine_ls_weighting_scheme calc
_refine_ls_wR_factor_gt 0.0723
_refine_ls_wR_factor_ref 0.0740
_reflns_number_gt 2251
_reflns_number_total 2746
_reflns_threshold_expression F^2^>2.0\s(F^2^)
_cod_data_source_file c6ob01557c3.cif
_cod_data_source_block 23
_cod_depositor_comments 'Adding full bibliography for 7155211.cif.'
_cod_database_code 7155211

loop_
_space_group_symop_id
_space_group_symop_operation_xyz
1 +X,+Y,+Z
2 1/2+X,1/2-Y,-Z
3 -X,1/2+Y,1/2-Z
4 1/2-X,-Y,1/2+Z

loop_
_atom_site_label
_atom_site_type_symbol
_atom_site_fract_x
_atom_site_fract_y
_atom_site_fract_z
_atom_site_U_iso_or_equiv
_atom_site_adp_type
_atom_site_occupancy
_atom_site_site_symmetry_order
_atom_site_calc_flag
_atom_site_refinement_flags_posn
_atom_site_refinement_flags_adp
Br16 Br 0.25933(7) 0.83573(4) 0.63266(3) 0.02814(17) Uani 1 1 d . .
O9 O 0.2810(4) 0.1806(3) 0.4100(2) 0.0309(9) Uani 1 1 d . .
O10 O 0.0337(4) 0.0958(3) 0.4473(2) 0.0289(10) Uani 1 1 d . .
O19 O 0.1936(4) 0.5166(3) 0.2822(2) 0.0272(9) Uani 1 1 d . .
N7 N -0.2582(6) 0.3063(3) 0.3114(2) 0.0223(9) Uani 1 1 d . .
C1 C 0.0015(6) 0.2202(5) 0.3396(3) 0.0237(13) Uani 1 1 d . .
H1 H 0.0076 0.1812 0.2839 0.028 Uiso 1 1 calc R U
C2 C 0.0518(6) 0.3292(4) 0.3144(3) 0.0224(12) Uani 1 1 d . .
H2 H 0.1402 0.3287 0.2655 0.027 Uiso 1 1 calc R U
C3 C -0.1253(7) 0.3668(5) 0.2816(4) 0.0228(14) Uani 1 1 d . .
C4 C -0.2003(7) 0.4463(5) 0.2382(3) 0.0253(14) Uani 1 1 d . .
H4 H -0.1399 0.5001 0.2106 0.030 Uiso 1 1 calc R U
C5 C -0.3880(7) 0.4311(5) 0.2432(4) 0.0311(15) Uani 1 1 d . .
H5 H -0.4753 0.4739 0.2185 0.037 Uiso 1 1 calc R U
C6 C -0.4222(7) 0.3456(5) 0.2891(4) 0.0274(15) Uani 1 1 d . .
H6 H -0.5355 0.3185 0.3028 0.033 Uiso 1 1 calc R U
C8 C -0.1982(6) 0.2221(4) 0.3651(3) 0.0245(12) Uani 1 1 d . .
H8A H -0.2591 0.1591 0.3490 0.029 Uiso 1 1 calc R U
H8B H -0.2150 0.2351 0.4284 0.029 Uiso 1 1 calc R U
C9 C 0.1210(6) 0.1664(5) 0.4024(3) 0.0250(13) Uani 1 1 d . .
C10 C 0.1406(7) 0.0286(5) 0.5010(4) 0.0322(15) Uani 1 1 d . .
H10A H 0.1777 0.0633 0.5544 0.039 Uiso 1 1 calc R U
H10B H 0.2459 0.0076 0.4680 0.039 Uiso 1 1 calc R U
H10C H 0.0701 -0.0304 0.5166 0.039 Uiso 1 1 calc R U
C11 C 0.1216(6) 0.3933(4) 0.3905(3) 0.0218(12) Uani 1 1 d . .
H11A H 0.0282 0.3990 0.4359 0.026 Uiso 1 1 calc R U
H11B H 0.2257 0.3598 0.4172 0.026 Uiso 1 1 calc R U
C12 C 0.1752(6) 0.4978(4) 0.3601(3) 0.0249(13) Uani 1 1 d . .
C13 C 0.2062(6) 0.5764(4) 0.4282(3) 0.0212(12) Uani 1 1 d . .
C14 C 0.2482(7) 0.6739(4) 0.4013(3) 0.0271(11) Uani 1 1 d . .
H14 H 0.2630 0.6873 0.3407 0.033 Uiso 1 1 calc R U
C15 C 0.2687(7) 0.7508(4) 0.4607(3) 0.0268(12) Uani 1 1 d . .
H15 H 0.2966 0.8165 0.4415 0.032 Uiso 1 1 calc R U
C16 C 0.2473(8) 0.7297(4) 0.5497(3) 0.0240(11) Uani 1 1 d . .
C17 C 0.2131(7) 0.6336(4) 0.5785(3) 0.0256(13) Uani 1 1 d . .
H17 H 0.2051 0.6197 0.6394 0.031 Uiso 1 1 calc R U
C18 C 0.1905(6) 0.5579(4) 0.5179(3) 0.0278(14) Uani 1 1 d . .
H18 H 0.1640 0.4922 0.5375 0.033 Uiso 1 1 calc R U

loop_
_atom_site_aniso_label
_atom_site_aniso_U_11
_atom_site_aniso_U_22
_atom_site_aniso_U_33
_atom_site_aniso_U_23
_atom_site_aniso_U_13
_atom_site_aniso_U_12
Br16 0.0314(3) 0.0254(3) 0.0277(3) -0.0021(2) -0.0045(3) -0.0015(4)
O9 0.023(2) 0.030(2) 0.039(2) 0.0032(17) 0.0007(18) 0.001(2)
O10 0.0259(19) 0.028(3) 0.033(2) 0.009(2) 0.0006(17) 0.0000(19)
O19 0.028(2) 0.030(2) 0.0238(19) 0.0000(18) 0.0017(15) -0.0034(17)
N7 0.024(2) 0.018(2) 0.024(2) -0.0033(17) -0.003(2) -0.002(3)
C1 0.023(3) 0.026(4) 0.021(3) -0.004(3) 0.001(2) 0.003(3)
C2 0.023(2) 0.025(3) 0.019(3) 0.002(3) 0.003(2) 0.003(3)
C3 0.023(3) 0.023(4) 0.023(3) -0.001(3) -0.002(2) -0.003(3)
C4 0.031(3) 0.020(3) 0.025(3) 0.002(2) -0.004(2) -0.005(3)
C5 0.026(3) 0.032(4) 0.035(4) 0.000(3) -0.011(3) 0.008(3)
C6 0.019(3) 0.033(4) 0.030(3) -0.001(3) -0.003(2) 0.004(3)
C8 0.025(3) 0.021(3) 0.027(3) 0.002(3) 0.001(2) 0.001(2)
C9 0.026(3) 0.026(4) 0.023(3) -0.007(3) 0.002(2) 0.005(3)
C10 0.034(3) 0.027(4) 0.035(3) 0.008(3) -0.005(3) 0.005(3)
C11 0.021(2) 0.023(3) 0.022(3) 0.000(2) 0.003(2) -0.001(2)
C12 0.015(2) 0.032(4) 0.027(3) 0.002(3) 0.003(2) 0.004(2)
C13 0.018(3) 0.022(3) 0.024(3) 0.002(2) -0.004(2) 0.001(3)
C14 0.024(2) 0.034(3) 0.023(2) 0.004(2) -0.001(3) -0.003(4)
C15 0.026(3) 0.026(3) 0.028(3) 0.002(2) -0.001(3) -0.004(3)
C16 0.016(2) 0.026(3) 0.030(3) -0.004(2) -0.003(3) -0.002(4)
C17 0.028(3) 0.023(3) 0.026(3) 0.002(2) -0.001(2) -0.001(3)
C18 0.027(3) 0.022(3) 0.034(3) 0.002(3) 0.000(2) -0.008(3)

loop_
_atom_type_symbol
_atom_type_description
_atom_type_scat_dispersion_real
_atom_type_scat_dispersion_imag
_atom_type_scat_source
C C 0.0033 0.0016
;
International Tables for Crystallography
(Vol. C, Tables 4.2.6.8 and 6.1.1.4)
;
H H 0.0000 0.0000
;
International Tables for Crystallography
(Vol. C, Table 6.1.1.4)
;
Br Br -0.2901 2.4595
;
International Tables for Crystallography
(Vol. C, Tables 4.2.6.8 and 6.1.1.4)
;
N N 0.0061 0.0033
;
International Tables for Crystallography
(Vol. C, Tables 4.2.6.8 and 6.1.1.4)
;
O O 0.0106 0.0060
;
International Tables for Crystallography
(Vol. C, Tables 4.2.6.8 and 6.1.1.4)
;

loop_
_geom_angle_atom_site_label_1
_geom_angle_atom_site_label_2
_geom_angle_atom_site_label_3
_geom_angle
C9 O10 C10 116.8(4)
C3 N7 C6 110.3(4)
C3 N7 C8 114.6(4)
C6 N7 C8 134.8(5)
C9 C1 C8 115.3(4)
C9 C1 C2 117.5(4)
C8 C1 C2 106.4(4)
C9 C1 H1 105.5
C8 C1 H1 105.5
C2 C1 H1 105.5
C3 C2 C11 111.5(5)
C3 C2 C1 100.3(4)
C11 C2 C1 114.8(4)
C3 C2 H2 109.9
C11 C2 H2 109.9
C1 C2 H2 109.9
N7 C3 C4 108.6(4)
N7 C3 C2 109.8(5)
C4 C3 C2 141.3(5)
C3 C4 C5 105.7(6)
C3 C4 H4 127.2
C5 C4 H4 127.2
C6 C5 C4 109.5(6)
C6 C5 H5 125.3
C4 C5 H5 125.3
C5 C6 N7 106.0(5)
C5 C6 H6 127.0
N7 C6 H6 127.0
N7 C8 C1 99.8(4)
N7 C8 H8A 111.8
C1 C8 H8A 111.8
N7 C8 H8B 111.8
C1 C8 H8B 111.8
H8A C8 H8B 109.5
O9 C9 O10 123.0(5)
O9 C9 C1 125.2(6)
O10 C9 C1 111.8(4)
O10 C10 H10A 109.5
O10 C10 H10B 109.5
H10A C10 H10B 109.5
O10 C10 H10C 109.5
H10A C10 H10C 109.5
H10B C10 H10C 109.5
C12 C11 C2 111.7(4)
C12 C11 H11A 109.3
C2 C11 H11A 109.3
C12 C11 H11B 109.3
C2 C11 H11B 109.3
H11A C11 H11B 107.9
O19 C12 C13 120.9(5)
O19 C12 C11 120.9(5)
C13 C12 C11 118.2(4)
C18 C13 C14 118.0(5)
C18 C13 C12 122.9(5)
C14 C13 C12 119.0(4)
C15 C14 C13 121.7(4)
C15 C14 H14 119.1
C13 C14 H14 119.1
C14 C15 C16 118.4(5)
C14 C15 H15 120.8
C16 C15 H15 120.8
C17 C16 C15 121.2(4)
C17 C16 Br16 119.3(3)
C15 C16 Br16 119.4(4)
C18 C17 C16 119.4(4)
C18 C17 H17 120.3
C16 C17 H17 120.3
C17 C18 C13 121.1(5)
C17 C18 H18 119.4
C13 C18 H18 119.4

loop_
_geom_bond_atom_site_label_1
_geom_bond_atom_site_label_2
_geom_bond_distance
Br16 C16 1.904(5)
O9 C9 1.224(6)
O10 C9 1.339(7)
O10 C10 1.460(6)
O19 C12 1.223(6)
N7 C3 1.365(6)
N7 C6 1.384(6)
N7 C8 1.465(6)
C1 C9 1.500(7)
C1 C8 1.553(6)
C1 C2 1.555(8)
C1 H1 1.0000
C2 C3 1.510(7)
C2 C11 1.537(7)
C2 H2 1.0000
C3 C4 1.375(8)
C4 C5 1.429(8)
C4 H4 0.9500
C5 C6 1.366(8)
C5 H5 0.9500
C6 H6 0.9500
C8 H8A 0.9900
C8 H8B 0.9900
C10 H10A 0.9800
C10 H10B 0.9800
C10 H10C 0.9800
C11 C12 1.528(7)
C11 H11A 0.9900
C11 H11B 0.9900
C12 C13 1.497(7)
C13 C18 1.398(7)
C13 C14 1.403(7)
C14 C15 1.379(6)
C14 H14 0.9500
C15 C16 1.399(6)
C15 H15 0.9500
C16 C17 1.383(7)
C17 C18 1.382(7)
C17 H17 0.9500
C18 H18 0.9500

loop_
_geom_torsion_atom_site_label_1
_geom_torsion_atom_site_label_2
_geom_torsion_atom_site_label_3
_geom_torsion_atom_site_label_4
_geom_torsion
C9 C1 C2 C3 -159.8(4)
C8 C1 C2 C3 -28.8(5)
C9 C1 C2 C11 -40.2(6)
C8 C1 C2 C11 90.9(5)
C6 N7 C3 C4 -0.7(5)
C8 N7 C3 C4 -175.5(4)
C6 N7 C3 C2 174.1(5)
C8 N7 C3 C2 -0.7(6)
C11 C2 C3 N7 -103.5(5)
C1 C2 C3 N7 18.5(5)
C11 C2 C3 C4 68.6(9)
C1 C2 C3 C4 -169.4(7)
N7 C3 C4 C5 0.1(6)
C2 C3 C4 C5 -172.0(7)
C3 C4 C5 C6 0.6(7)
C4 C5 C6 N7 -1.0(7)
C3 N7 C6 C5 1.0(5)
C8 N7 C6 C5 174.4(5)
C3 N7 C8 C1 -17.4(5)
C6 N7 C8 C1 169.5(5)
C9 C1 C8 N7 160.5(5)
C2 C1 C8 N7 28.2(5)
C10 O10 C9 O9 -5.5(8)
C10 O10 C9 C1 171.2(4)
C8 C1 C9 O9 -156.8(5)
C2 C1 C9 O9 -30.0(8)
C8 C1 C9 O10 26.5(7)
C2 C1 C9 O10 153.3(4)
C3 C2 C11 C12 -69.1(5)
C1 C2 C11 C12 177.7(4)
C2 C11 C12 O19 -14.3(6)
C2 C11 C12 C13 166.3(4)
O19 C12 C13 C18 -178.5(5)
C11 C12 C13 C18 0.9(7)
O19 C12 C13 C14 3.2(7)
C11 C12 C13 C14 -177.4(4)
C18 C13 C14 C15 -2.0(8)
C12 C13 C14 C15 176.4(5)
C13 C14 C15 C16 0.3(9)
C14 C15 C16 C17 2.4(9)
C14 C15 C16 Br16 -175.9(4)
C15 C16 C17 C18 -3.4(9)
Br16 C16 C17 C18 175.0(4)
C16 C17 C18 C13 1.6(8)
C14 C13 C18 C17 1.0(8)
C12 C13 C18 C17 -177.3(5)
